data_1508348
loop_
_publ_author_name
'He, Zikai'
'Mao, Renxin'
'Liu, Danqing'
'Miao, Qian'

_publ_section_title
;
 Highly electron-deficient hexaazapentacenes and their dihydro precursors.
;
_journal_issue 16
_journal_name_full 'Organic letters'
_journal_page_first 4190
_journal_page_last 4193
_journal_paper_doi 10.1021/ol301854z
_journal_volume 14
_journal_year 2012
_chemical_formula_sum 'C38 H50 N6 Si2'
_chemical_formula_weight 647.02
_chemical_name_systematic
; 
 1,4-bis((triisopropylsilyl)ethynyl)-6,13-dihydro-5,6,7,12,13,14-hexaazapentacene 
;
_space_group_IT_number 2
_symmetry_cell_setting triclinic
_symmetry_space_group_name_Hall '-P 1'
_symmetry_space_group_name_H-M 'P -1'
_atom_sites_solution_hydrogens geom
_atom_sites_solution_primary direct
_atom_sites_solution_secondary difmap
_audit_creation_method SHELXL-97
_cell_angle_alpha 92.57(3)
_cell_angle_beta 94.61(3)
_cell_angle_gamma 101.66(3)
_cell_formula_units_Z 2
_cell_length_a 9.048(14)
_cell_length_b 12.658(18)
_cell_length_c 17.48(3)
_cell_measurement_reflns_used 109
_cell_measurement_temperature 296(2)
_cell_measurement_theta_max 15
_cell_measurement_theta_min 15
_cell_volume 1950(5)
_computing_cell_refinement 'BRUKER KAPPA APEXII DUO DIFFRACTOMETER'
_computing_data_collection 'BRUKER KAPPA APEXII DUO DIFFRACTOMETER'
_computing_data_reduction 'BRUKER KAPPA APEXII DUO DIFFRACTOMETER'
_computing_molecular_graphics 'SIEMENS SHELXTL'
_computing_publication_material 'SIEMENS SHELXTL'
_computing_structure_refinement 'SHELXL-97 (Sheldrick, 2008)'
_computing_structure_solution 'SHELXS-97 (Sheldrick, 2008)'
_diffrn_ambient_temperature 296(2)
_diffrn_measured_fraction_theta_full 0.950
_diffrn_measured_fraction_theta_max 0.950
_diffrn_measurement_device_type 'BRUKER KAPPA APEXII DUO DIFFRACTOMETER'
_diffrn_measurement_method 'PHI & OMEGA SCAN'
_diffrn_radiation_monochromator graphite
_diffrn_radiation_source 'fine-focus sealed tube'
_diffrn_radiation_type MoK\a
_diffrn_radiation_wavelength 0.71073
_diffrn_reflns_av_R_equivalents 0.0857
_diffrn_reflns_av_sigmaI/netI 0.1006
_diffrn_reflns_limit_h_max 10
_diffrn_reflns_limit_h_min -10
_diffrn_reflns_limit_k_max 15
_diffrn_reflns_limit_k_min -15
_diffrn_reflns_limit_l_max 20
_diffrn_reflns_limit_l_min -20
_diffrn_reflns_number 19448
_diffrn_reflns_theta_full 25.25
_diffrn_reflns_theta_max 25.25
_diffrn_reflns_theta_min 1.17
_exptl_absorpt_coefficient_mu 0.124
_exptl_absorpt_correction_T_max 0.7456
_exptl_absorpt_correction_T_min 0.5544
_exptl_absorpt_correction_type multi-scan
_exptl_crystal_colour orange
_exptl_crystal_density_diffrn 1.102
_exptl_crystal_density_method 'not measured'
_exptl_crystal_description block
_exptl_crystal_F_000 696
_exptl_crystal_size_max 0.50
_exptl_crystal_size_mid 0.40
_exptl_crystal_size_min 0.30
_platon_squeeze_details
;
;
_refine_diff_density_max 0.360
_refine_diff_density_min -0.398
_refine_diff_density_rms 0.103
_refine_ls_extinction_method none
_refine_ls_goodness_of_fit_ref 0.951
_refine_ls_hydrogen_treatment riding
_refine_ls_matrix_type full
_refine_ls_number_parameters 415
_refine_ls_number_reflns 6707
_refine_ls_number_restraints 0
_refine_ls_restrained_S_all 0.951
_refine_ls_R_factor_all 0.1284
_refine_ls_R_factor_gt 0.0789
_refine_ls_shift/su_max 0.000
_refine_ls_shift/su_mean 0.000
_refine_ls_structure_factor_coef Fsqd
_refine_ls_weighting_details 'calc w=1/[\s^2^(Fo^2^)+(0.1347P)^2^+0.0000P] where P=(Fo^2^+2Fc^2^)/3'
_refine_ls_weighting_scheme calc
_refine_ls_wR_factor_gt 0.2001
_refine_ls_wR_factor_ref 0.2336
_reflns_number_gt 3637
_reflns_number_total 6707
_reflns_threshold_expression >2sigma(I)
_cod_data_source_file ol301854z_si_003.cif
_cod_data_source_block 1,4-TIPS-DHHAP
_cod_depositor_comments
;
The following automatic conversions were performed:

'_symmetry_cell_setting' value 'Triclinic' changed to 'triclinic'
according to /home/saulius/struct/CIF-dictionaries/cif_core.dic
dictionary named 'cif_core.dic' version 2.4.2 from 2011-04-26.

Automatic conversion script
Id: cif_fix_values 1891 2012-01-12 08:04:46Z andrius 
;
_cod_original_cell_volume 1951(5)
_cod_original_sg_symbol_H-M P-1
_cod_database_code 1508348

loop_
_symmetry_equiv_pos_as_xyz
'x, y, z'
'-x, -y, -z'

loop_
_atom_site_label
_atom_site_type_symbol
_atom_site_fract_x
_atom_site_fract_y
_atom_site_fract_z
_atom_site_U_iso_or_equiv
_atom_site_adp_type
_atom_site_occupancy
_atom_site_symmetry_multiplicity
_atom_site_calc_flag
_atom_site_refinement_flags
Si1 Si 0.12218(13) 0.83961(8) 0.65160(5) 0.0571(3) Uani 1 1 d .
Si2 Si 0.39310(12) 0.61140(8) 1.28406(5) 0.0491(3) Uani 1 1 d .
N1 N 0.5112(3) 0.89390(19) 0.89255(14) 0.0415(6) Uani 1 1 d .
N2 N 0.7267(3) 1.0296(2) 0.90131(14) 0.0464(7) Uani 1 1 d .
H2A H 0.7070 1.0403 0.8537 0.056 Uiso 1 1 calc R
N3 N 0.9384(3) 1.1687(2) 0.90517(16) 0.0500(7) Uani 1 1 d .
N4 N 0.9995(3) 1.1334(2) 1.06365(16) 0.0491(7) Uani 1 1 d .
N5 N 0.7881(3) 0.99350(19) 1.05362(14) 0.0431(7) Uani 1 1 d .
H5A H 0.8073 0.9825 1.1012 0.052 Uiso 1 1 calc R
N6 N 0.5775(3) 0.85321(19) 1.04906(13) 0.0382(6) Uani 1 1 d .
C1 C 0.2870(4) 0.7499(2) 0.88500(17) 0.0393(7) Uani 1 1 d .
C2 C 0.4188(4) 0.8116(2) 0.92745(16) 0.0349(7) Uani 1 1 d .
C3 C 0.6297(4) 0.9484(2) 0.93371(17) 0.0378(7) Uani 1 1 d .
C4 C 0.8531(4) 1.0943(2) 0.94089(19) 0.0434(8) Uani 1 1 d .
C5 C 1.0600(4) 1.2336(2) 0.9495(2) 0.0480(8) Uani 1 1 d .
C6 C 1.1564(5) 1.3165(3) 0.9155(3) 0.0627(10) Uani 1 1 d .
H6B H 1.1393 1.3260 0.8634 0.075 Uiso 1 1 calc R
C7 C 1.2744(5) 1.3830(3) 0.9581(3) 0.0721(13) Uani 1 1 d .
H7A H 1.3359 1.4386 0.9354 0.087 Uiso 1 1 calc R
C8 C 1.3030(5) 1.3673(3) 1.0366(3) 0.0703(12) Uani 1 1 d .
H8A H 1.3841 1.4127 1.0653 0.084 Uiso 1 1 calc R
C9 C 1.2129(4) 1.2857(3) 1.0718(2) 0.0608(10) Uani 1 1 d .
H9A H 1.2331 1.2762 1.1238 0.073 Uiso 1 1 calc R
C10 C 1.0902(4) 1.2170(2) 1.0283(2) 0.0472(9) Uani 1 1 d .
C11 C 0.8858(4) 1.0765(2) 1.02183(17) 0.0388(7) Uani 1 1 d .
C12 C 0.6629(4) 0.9281(2) 1.01372(16) 0.0354(7) Uani 1 1 d .
C13 C 0.4535(4) 0.7902(2) 1.00539(16) 0.0357(7) Uani 1 1 d .
C14 C 0.3572(4) 0.7047(2) 1.03923(17) 0.0382(7) Uani 1 1 d .
C15 C 0.2331(4) 0.6438(2) 0.99604(18) 0.0438(8) Uani 1 1 d .
H15A H 0.1720 0.5869 1.0177 0.053 Uiso 1 1 calc R
C16 C 0.1972(4) 0.6662(2) 0.91961(18) 0.0452(8) Uani 1 1 d .
H16A H 0.1119 0.6245 0.8917 0.054 Uiso 1 1 calc R
C17 C 0.2440(4) 0.7782(2) 0.80861(18) 0.0457(8) Uani 1 1 d .
C18 C 0.1981(4) 0.8015(3) 0.74605(19) 0.0543(9) Uani 1 1 d .
C19 C 0.2819(7) 0.9307(5) 0.6094(3) 0.1007(17) Uani 1 1 d .
H19A H 0.3011 0.9972 0.6428 0.121 Uiso 1 1 calc R
C20 C 0.2354(9) 0.9676(6) 0.5287(3) 0.162(3) Uani 1 1 d .
H20A H 0.3201 1.0157 0.5110 0.243 Uiso 1 1 calc R
H20B H 0.1528 1.0042 0.5322 0.243 Uiso 1 1 calc R
H20C H 0.2045 0.9055 0.4931 0.243 Uiso 1 1 calc R
C21 C 0.4268(8) 0.8942(6) 0.6168(5) 0.156(3) Uani 1 1 d .
H21A H 0.5059 0.9495 0.6013 0.234 Uiso 1 1 calc R
H21B H 0.4185 0.8294 0.5846 0.234 Uiso 1 1 calc R
H21C H 0.4503 0.8798 0.6694 0.234 Uiso 1 1 calc R
C22 C 0.0342(6) 0.7051(4) 0.5960(3) 0.0895(15) Uani 1 1 d .
H22A H -0.0426 0.6682 0.6277 0.107 Uiso 1 1 calc R
C23 C 0.1416(8) 0.6303(5) 0.5871(4) 0.128(2) Uani 1 1 d .
H23A H 0.0896 0.5652 0.5582 0.192 Uiso 1 1 calc R
H23B H 0.1788 0.6128 0.6369 0.192 Uiso 1 1 calc R
H23C H 0.2251 0.6649 0.5604 0.192 Uiso 1 1 calc R
C24 C -0.0533(8) 0.7191(6) 0.5188(3) 0.146(3) Uani 1 1 d .
H24A H -0.0969 0.6494 0.4940 0.219 Uiso 1 1 calc R
H24B H 0.0151 0.7596 0.4863 0.219 Uiso 1 1 calc R
H24C H -0.1323 0.7572 0.5282 0.219 Uiso 1 1 calc R
C25 C -0.0316(6) 0.9160(4) 0.6709(3) 0.0936(16) Uani 1 1 d .
H25A H -0.0730 0.9380 0.6220 0.112 Uiso 1 1 calc R
C26 C 0.0279(10) 1.0176(5) 0.7255(5) 0.173(4) Uani 1 1 d .
H26A H -0.0548 1.0511 0.7365 0.259 Uiso 1 1 calc R
H26B H 0.1018 1.0676 0.7014 0.259 Uiso 1 1 calc R
H26C H 0.0739 0.9973 0.7725 0.259 Uiso 1 1 calc R
C27 C -0.1606(8) 0.8466(6) 0.7095(5) 0.168(3) Uani 1 1 d .
H27A H -0.2442 0.8827 0.7101 0.251 Uiso 1 1 calc R
H27B H -0.1254 0.8358 0.7612 0.251 Uiso 1 1 calc R
H27C H -0.1928 0.7779 0.6812 0.251 Uiso 1 1 calc R
C28 C 0.3885(4) 0.6811(2) 1.11905(18) 0.0435(8) Uani 1 1 d .
C29 C 0.4004(4) 0.6544(3) 1.18419(18) 0.0494(8) Uani 1 1 d .
C30 C 0.1938(5) 0.6104(4) 1.3070(3) 0.0863(15) Uani 1 1 d .
H30A H 0.1831 0.5836 1.3584 0.104 Uiso 1 1 calc R
C31 C 0.1653(8) 0.7270(6) 1.3099(4) 0.139(3) Uani 1 1 d .
H31A H 0.0640 0.7260 1.3230 0.209 Uiso 1 1 calc R
H31B H 0.1778 0.7561 1.2605 0.209 Uiso 1 1 calc R
H31C H 0.2364 0.7712 1.3479 0.209 Uiso 1 1 calc R
C32 C 0.0756(7) 0.5345(6) 1.2506(4) 0.140(3) Uani 1 1 d .
H32A H -0.0244 0.5388 1.2632 0.210 Uiso 1 1 calc R
H32B H 0.0894 0.4616 1.2543 0.210 Uiso 1 1 calc R
H32C H 0.0882 0.5558 1.1991 0.210 Uiso 1 1 calc R
C33 C 0.4285(6) 0.4697(3) 1.2845(3) 0.0851(14) Uani 1 1 d .
H33A H 0.3374 0.4243 1.2571 0.102 Uiso 1 1 calc R
C34 C 0.5574(9) 0.4483(5) 1.2408(3) 0.137(3) Uani 1 1 d .
H34A H 0.5643 0.3738 1.2437 0.206 Uiso 1 1 calc R
H34B H 0.6505 0.4937 1.2629 0.206 Uiso 1 1 calc R
H34C H 0.5396 0.4636 1.1880 0.206 Uiso 1 1 calc R
C35 C 0.4362(7) 0.4271(4) 1.3663(3) 0.116(2) Uani 1 1 d .
H35A H 0.4557 0.3553 1.3632 0.174 Uiso 1 1 calc R
H35B H 0.3415 0.4258 1.3877 0.174 Uiso 1 1 calc R
H35C H 0.5162 0.4737 1.3985 0.174 Uiso 1 1 calc R
C36 C 0.5335(5) 0.7144(3) 1.3472(2) 0.0733(12) Uani 1 1 d .
H36A H 0.5122 0.7850 1.3353 0.088 Uiso 1 1 calc R
C37 C 0.6968(7) 0.7176(5) 1.3305(3) 0.124(2) Uani 1 1 d .
H37A H 0.7627 0.7754 1.3615 0.186 Uiso 1 1 calc R
H37B H 0.7070 0.7292 1.2771 0.186 Uiso 1 1 calc R
H37C H 0.7237 0.6502 1.3423 0.186 Uiso 1 1 calc R
C38 C 0.5160(8) 0.7033(5) 1.4340(3) 0.124(2) Uani 1 1 d .
H38A H 0.5888 0.7592 1.4633 0.187 Uiso 1 1 calc R
H38B H 0.5326 0.6339 1.4481 0.187 Uiso 1 1 calc R
H38C H 0.4156 0.7099 1.4445 0.187 Uiso 1 1 calc R

loop_
_atom_site_aniso_label
_atom_site_aniso_U_11
_atom_site_aniso_U_22
_atom_site_aniso_U_33
_atom_site_aniso_U_23
_atom_site_aniso_U_13
_atom_site_aniso_U_12
Si1 0.0593(8) 0.0725(7) 0.0396(5) 0.0121(5) -0.0047(5) 0.0156(5)
Si2 0.0489(7) 0.0640(6) 0.0370(5) 0.0134(4) 0.0051(4) 0.0150(5)
N1 0.0441(18) 0.0465(14) 0.0373(14) 0.0063(11) 0.0053(13) 0.0160(13)
N2 0.0462(19) 0.0545(15) 0.0369(14) 0.0089(12) 0.0043(13) 0.0048(13)
N3 0.0435(19) 0.0500(15) 0.0611(18) 0.0131(13) 0.0139(15) 0.0148(14)
N4 0.048(2) 0.0479(15) 0.0500(16) -0.0110(13) 0.0076(14) 0.0095(13)
N5 0.0443(18) 0.0490(14) 0.0350(14) 0.0022(11) 0.0003(12) 0.0084(13)
N6 0.0418(17) 0.0426(13) 0.0322(13) -0.0012(11) 0.0031(12) 0.0141(12)
C1 0.039(2) 0.0450(16) 0.0363(16) 0.0004(13) -0.0026(14) 0.0181(14)
C2 0.0359(19) 0.0398(15) 0.0327(15) 0.0016(12) 0.0010(13) 0.0173(13)
C3 0.038(2) 0.0419(16) 0.0367(16) 0.0024(13) 0.0038(14) 0.0162(14)
C4 0.041(2) 0.0450(17) 0.0492(19) 0.0038(14) 0.0082(16) 0.0183(15)
C5 0.041(2) 0.0416(17) 0.066(2) 0.0042(16) 0.0088(18) 0.0164(15)
C6 0.052(3) 0.056(2) 0.084(3) 0.0104(19) 0.016(2) 0.0143(19)
C7 0.059(3) 0.049(2) 0.114(4) 0.008(2) 0.032(3) 0.0124(19)
C8 0.051(3) 0.050(2) 0.107(4) -0.011(2) 0.018(2) 0.0001(18)
C9 0.051(3) 0.054(2) 0.076(3) -0.0157(18) 0.009(2) 0.0076(18)
C10 0.042(2) 0.0382(16) 0.064(2) -0.0019(15) 0.0169(18) 0.0116(15)
C11 0.038(2) 0.0399(15) 0.0427(18) -0.0004(14) 0.0076(15) 0.0160(14)
C12 0.036(2) 0.0405(15) 0.0332(16) 0.0004(13) 0.0054(14) 0.0149(14)
C13 0.039(2) 0.0387(15) 0.0332(16) 0.0011(12) 0.0042(14) 0.0165(14)
C14 0.040(2) 0.0407(15) 0.0367(16) 0.0014(13) 0.0047(14) 0.0145(14)
C15 0.045(2) 0.0411(16) 0.0468(19) 0.0046(14) 0.0063(16) 0.0105(15)
C16 0.045(2) 0.0432(17) 0.0465(19) -0.0025(14) -0.0050(15) 0.0112(15)
C17 0.044(2) 0.0511(17) 0.0421(19) -0.0003(14) -0.0018(15) 0.0121(15)
C18 0.050(2) 0.068(2) 0.044(2) 0.0052(16) -0.0051(17) 0.0109(18)
C19 0.094(5) 0.130(4) 0.078(3) 0.021(3) 0.018(3) 0.016(3)
C20 0.206(8) 0.185(7) 0.099(4) 0.085(4) 0.051(5) 0.018(6)
C21 0.110(6) 0.188(7) 0.185(7) 0.046(6) 0.068(5) 0.038(5)
C22 0.095(4) 0.105(3) 0.062(3) 0.000(2) -0.023(3) 0.019(3)
C23 0.141(6) 0.120(4) 0.124(5) -0.039(4) -0.022(4) 0.053(4)
C24 0.161(7) 0.172(6) 0.091(4) -0.034(4) -0.078(4) 0.043(5)
C25 0.107(5) 0.131(4) 0.062(3) 0.027(3) 0.005(3) 0.067(4)
C26 0.221(9) 0.104(5) 0.218(9) -0.001(5) 0.103(7) 0.064(5)
C27 0.084(5) 0.173(7) 0.243(9) -0.023(6) 0.048(6) 0.015(4)
C28 0.043(2) 0.0425(16) 0.0455(19) 0.0052(14) 0.0063(15) 0.0085(14)
C29 0.053(2) 0.0579(19) 0.0373(18) 0.0089(15) 0.0013(16) 0.0110(16)
C30 0.065(3) 0.134(4) 0.071(3) 0.043(3) 0.023(3) 0.033(3)
C31 0.123(6) 0.214(7) 0.123(5) 0.035(5) 0.043(4) 0.117(5)
C32 0.063(4) 0.186(6) 0.156(6) 0.068(5) -0.002(4) -0.016(4)
C33 0.108(4) 0.074(3) 0.074(3) 0.017(2) -0.012(3) 0.026(3)
C34 0.206(8) 0.152(5) 0.095(4) 0.016(4) 0.026(5) 0.129(6)
C35 0.140(5) 0.102(4) 0.110(4) 0.058(3) -0.009(4) 0.030(3)
C36 0.081(4) 0.080(3) 0.056(2) 0.002(2) -0.004(2) 0.016(2)
C37 0.085(5) 0.159(5) 0.102(4) 0.007(4) -0.014(3) -0.026(4)
C38 0.143(6) 0.171(6) 0.051(3) -0.018(3) -0.008(3) 0.024(4)

loop_
_atom_type_symbol
_atom_type_description
_atom_type_scat_dispersion_real
_atom_type_scat_dispersion_imag
_atom_type_scat_source
C C 0.0033 0.0016 'International Tables Vol C Tables 4.2.6.8 and 6.1.1.4'
H H 0.0000 0.0000 'International Tables Vol C Tables 4.2.6.8 and 6.1.1.4'
N N 0.0061 0.0033 'International Tables Vol C Tables 4.2.6.8 and 6.1.1.4'
Si Si 0.0817 0.0704 'International Tables Vol C Tables 4.2.6.8 and 6.1.1.4'

loop_
_geom_angle_atom_site_label_1
_geom_angle_atom_site_label_2
_geom_angle_atom_site_label_3
_geom_angle
C18 Si1 C19 107.5(2)
C18 Si1 C25 107.10(19)
C19 Si1 C25 109.9(3)
C18 Si1 C22 104.8(2)
C19 Si1 C22 117.4(3)
C25 Si1 C22 109.5(3)
C29 Si2 C36 107.5(2)
C29 Si2 C30 104.91(19)
C36 Si2 C30 111.5(2)
C29 Si2 C33 107.92(18)
C36 Si2 C33 114.9(2)
C30 Si2 C33 109.5(2)
C3 N1 C2 117.1(3)
C4 N2 C3 123.9(3)
C4 N3 C5 116.1(3)
C11 N4 C10 116.5(3)
C12 N5 C11 124.3(3)
C12 N6 C13 116.5(3)
C16 C1 C2 119.1(3)
C16 C1 C17 121.1(3)
C2 C1 C17 119.7(3)
N1 C2 C1 119.4(3)
N1 C2 C13 120.9(3)
C1 C2 C13 119.8(3)
N1 C3 N2 119.4(3)
N1 C3 C12 121.9(3)
N2 C3 C12 118.7(3)
N3 C4 N2 119.4(3)
N3 C4 C11 122.6(3)
N2 C4 C11 118.0(3)
N3 C5 C6 119.6(4)
N3 C5 C10 121.1(3)
C6 C5 C10 119.3(4)
C7 C6 C5 120.8(4)
C6 C7 C8 119.8(4)
C9 C8 C7 121.2(4)
C8 C9 C10 119.3(4)
N4 C10 C9 119.5(3)
N4 C10 C5 121.0(3)
C9 C10 C5 119.5(3)
N4 C11 N5 119.8(3)
N4 C11 C4 122.6(3)
N5 C11 C4 117.6(3)
N6 C12 N5 119.6(3)
N6 C12 C3 122.9(3)
N5 C12 C3 117.5(3)
N6 C13 C2 120.6(3)
N6 C13 C14 119.9(3)
C2 C13 C14 119.5(3)
C15 C14 C13 119.6(3)
C15 C14 C28 119.4(3)
C13 C14 C28 121.0(3)
C14 C15 C16 120.9(3)
C1 C16 C15 121.1(3)
C18 C17 C1 175.5(4)
C17 C18 Si1 177.9(3)
C21 C19 C20 115.6(5)
C21 C19 Si1 114.2(4)
C20 C19 Si1 113.3(4)
C23 C22 C24 112.1(5)
C23 C22 Si1 114.4(4)
C24 C22 Si1 112.9(4)
C27 C25 C26 106.1(5)
C27 C25 Si1 111.7(4)
C26 C25 Si1 112.2(5)
C29 C28 C14 173.4(4)
C28 C29 Si2 172.9(3)
C32 C30 C31 111.4(5)
C32 C30 Si2 112.4(4)
C31 C30 Si2 110.0(4)
C34 C33 C35 111.7(4)
C34 C33 Si2 116.2(4)
C35 C33 Si2 113.0(3)
C37 C36 C38 110.6(4)
C37 C36 Si2 113.2(3)
C38 C36 Si2 113.3(4)

loop_
_geom_bond_atom_site_label_1
_geom_bond_atom_site_label_2
_geom_bond_distance
Si1 C18 1.859(4)
Si1 C19 1.881(6)
Si1 C25 1.890(5)
Si1 C22 1.912(5)
Si2 C29 1.854(4)
Si2 C36 1.873(5)
Si2 C30 1.876(5)
Si2 C33 1.884(5)
N1 C3 1.295(4)
N1 C2 1.394(4)
N2 C4 1.379(4)
N2 C3 1.384(4)
N3 C4 1.307(4)
N3 C5 1.388(5)
N4 C11 1.282(4)
N4 C10 1.402(4)
N5 C12 1.377(4)
N5 C11 1.397(4)
N6 C12 1.308(4)
N6 C13 1.388(4)
C1 C16 1.392(5)
C1 C2 1.418(5)
C1 C17 1.442(5)
C2 C13 1.424(4)
C3 C12 1.452(5)
C4 C11 1.459(5)
C5 C6 1.409(5)
C5 C10 1.415(5)
C6 C7 1.362(6)
C7 C8 1.406(7)
C8 C9 1.381(6)
C9 C10 1.409(5)
C13 C14 1.428(4)
C14 C15 1.373(5)
C14 C28 1.458(5)
C15 C16 1.405(5)
C17 C18 1.209(5)
C19 C21 1.474(9)
C19 C20 1.559(8)
C22 C23 1.500(7)
C22 C24 1.545(7)
C25 C27 1.534(9)
C25 C26 1.544(9)
C28 C29 1.205(5)
C30 C32 1.539(8)
C30 C31 1.548(8)
C33 C34 1.507(7)
C33 C35 1.551(7)
C36 C37 1.522(7)
C36 C38 1.548(6)

loop_
_platon_squeeze_void_nr
_platon_squeeze_void_average_x
_platon_squeeze_void_average_y
_platon_squeeze_void_average_z
_platon_squeeze_void_volume
_platon_squeeze_void_count_electrons
1 0.512 0.933 0.240 32.3 6.1
2 0.487 0.067 0.760 32.3 6.0

loop_
_cod_related_entry_id
_cod_related_entry_database
_cod_related_entry_code
1 ChemSpider 30651991
